data_1558545
loop_
_publ_author_name
'Hooper, Thomas'
'Brown, Ryan'
'Rekhroukh, Feriel'
'Gar\,con, Mart\'i'
'White, Andrew J. P.'
'Costa, Paulo J.'
'Crimmin, Mark Richard'

_publ_section_title
;
 Catalyst Control of Selectivity in the C--O Bond Alumination of Biomass
 Derived Furans
;
_journal_name_full 'Chemical Science'
_journal_paper_doi 10.1039/D0SC01918F
_journal_year 2020
_chemical_formula_moiety '2(C34 H47 Al N2 O2), C7 H16'
_chemical_formula_sum 'C75 H110 Al2 N4 O4'
_chemical_formula_weight 1185.62
_chemical_properties_physical Air-sensitive,Moisture-sensitive
_space_group_crystal_system triclinic
_space_group_IT_number 2
_space_group_name_Hall '-P 1'
_space_group_name_H-M_alt 'P -1'
_atom_sites_solution_hydrogens geom
_atom_sites_solution_primary dual
_audit_creation_date 2019-07-24
_audit_creation_method
;
Olex2 1.2
(compiled 2018.05.29 svn.r3508 for OlexSys, GUI svn.r5506)
;
_audit_update_record
;
2019-12-19 deposited with the CCDC.	2020-07-06 downloaded from the CCDC.
;
_cell_angle_alpha 108.504(5)
_cell_angle_beta 93.588(5)
_cell_angle_gamma 112.988(6)
_cell_formula_units_Z 2
_cell_length_a 13.6025(8)
_cell_length_b 17.2522(10)
_cell_length_c 17.7358(9)
_cell_measurement_reflns_used 4856
_cell_measurement_temperature 173.00(14)
_cell_measurement_theta_max 28.0510
_cell_measurement_theta_min 2.6490
_cell_volume 3549.6(4)
_computing_cell_refinement 'CrysAlisPro 1.171.38.43 (Rigaku OD, 2015)'
_computing_data_collection 'CrysAlisPro 1.171.38.43 (Rigaku OD, 2015)'
_computing_data_reduction 'CrysAlisPro 1.171.38.43 (Rigaku OD, 2015)'
_computing_molecular_graphics 'Olex2 (Dolomanov et al., 2009)'
_computing_publication_material 'Olex2 (Dolomanov et al., 2009)'
_computing_structure_refinement 'ShelXL (Sheldrick, 2015)'
_computing_structure_solution 'ShelXT (Sheldrick, 2015)'
_diffrn_ambient_environment N~2~
_diffrn_ambient_temperature 173.00(14)
_diffrn_detector 'CCD plate'
_diffrn_detector_area_resol_mean 16.0382
_diffrn_detector_type Eos
_diffrn_measured_fraction_theta_full 0.986
_diffrn_measured_fraction_theta_max 0.798
_diffrn_measurement_details
;
List of Runs (angles in degrees, time in seconds):

  # Type    Start    End  Width  t~exp~   \w     \q     \k     \f   Frames
#--------------------------------------------------------------------------
  1  \w    -40.00  52.00   1.00   89.45    --  -13.18  77.00 -60.00   92
  2  \w    -81.00  11.00   1.00   89.45    --  -13.18 -77.00-180.00   92
  3  \w     -2.00  82.00   1.00   89.45    --   14.27  57.00  90.00   84
;
_diffrn_measurement_device 'four-circle diffractometer'
_diffrn_measurement_device_type 'Xcalibur, Eos'
_diffrn_measurement_method '\w scans'
_diffrn_orient_matrix_type 'CrysAlisPro convention (1999,Acta A55,543-557)'
_diffrn_orient_matrix_UB_11 -0.0519256000
_diffrn_orient_matrix_UB_12 -0.0350493000
_diffrn_orient_matrix_UB_13 -0.0227363000
_diffrn_orient_matrix_UB_21 -0.0071964000
_diffrn_orient_matrix_UB_22 -0.0154493000
_diffrn_orient_matrix_UB_23 0.0327540000
_diffrn_orient_matrix_UB_31 -0.0247767000
_diffrn_orient_matrix_UB_32 0.0291170000
_diffrn_orient_matrix_UB_33 0.0165494000
_diffrn_radiation_monochromator graphite
_diffrn_radiation_probe x-ray
_diffrn_radiation_type MoK\a
_diffrn_radiation_wavelength 0.71073
_diffrn_reflns_av_R_equivalents 0.0341
_diffrn_reflns_av_unetI/netI 0.0754
_diffrn_reflns_Laue_measured_fraction_full 0.986
_diffrn_reflns_Laue_measured_fraction_max 0.798
_diffrn_reflns_limit_h_max 16
_diffrn_reflns_limit_h_min -17
_diffrn_reflns_limit_k_max 20
_diffrn_reflns_limit_k_min -21
_diffrn_reflns_limit_l_max 16
_diffrn_reflns_limit_l_min -23
_diffrn_reflns_number 20817
_diffrn_reflns_point_group_measured_fraction_full 0.986
_diffrn_reflns_point_group_measured_fraction_max 0.798
_diffrn_reflns_theta_full 25.242
_diffrn_reflns_theta_max 28.253
_diffrn_reflns_theta_min 2.347
_diffrn_source 'fine-focus sealed X-ray tube'
_diffrn_source_type 'Enhance (Mo) X-ray Source'
_exptl_absorpt_coefficient_mu 0.090
_exptl_absorpt_correction_T_max 0.992
_exptl_absorpt_correction_T_min 0.966
_exptl_absorpt_correction_type analytical
_exptl_absorpt_process_details
;
CrysAlisPro 1.171.38.43 (Rigaku Oxford Diffraction, 2015)
Analytical numeric absorption correction using a multifaceted crystal
			model based on expressions derived by R.C. Clark & J.S. Reid.
(Clark, R. C. & Reid, J. S. (1995). Acta Cryst. A51, 887-897)
Empirical absorption correction using spherical harmonics,
 implemented in SCALE3 ABSPACK scaling algorithm.
;
_exptl_crystal_colour 'light yellow'
_exptl_crystal_colour_modifier light
_exptl_crystal_colour_primary yellow
_exptl_crystal_density_diffrn 1.109
_exptl_crystal_description block
_exptl_crystal_F_000 1292
_exptl_crystal_recrystallization_method 'Re-crystallisation from solvent: heptane'
_exptl_crystal_size_max 0.59
_exptl_crystal_size_mid 0.221
_exptl_crystal_size_min 0.125
_refine_diff_density_max 0.963
_refine_diff_density_min -0.431
_refine_diff_density_rms 0.052
_refine_ls_extinction_method none
_refine_ls_goodness_of_fit_ref 1.046
_refine_ls_hydrogen_treatment constr
_refine_ls_matrix_type full
_refine_ls_number_parameters 884
_refine_ls_number_reflns 14007
_refine_ls_number_restraints 39
_refine_ls_restrained_S_all 1.050
_refine_ls_R_factor_all 0.1127
_refine_ls_R_factor_gt 0.0705
_refine_ls_shift/su_max 0.001
_refine_ls_shift/su_mean 0.000
_refine_ls_structure_factor_coef Fsqd
_refine_ls_weighting_details 'w=1/[\s^2^(Fo^2^)+(0.0685P)^2^+2.5337P] where P=(Fo^2^+2Fc^2^)/3'
_refine_ls_weighting_scheme calc
_refine_ls_wR_factor_gt 0.1668
_refine_ls_wR_factor_ref 0.1886
_reflns_Friedel_coverage 0.000
_reflns_number_gt 9163
_reflns_number_total 14007
_reflns_threshold_expression 'I > 2\s(I)'
_cod_data_source_file d0sc01918f3.cif
_cod_data_source_block 4d
_cod_database_code 1558545
_shelx_shelxl_version_number 2018/3
_chemical_oxdiff_formula 'C75 H110 Al2 N4 O4'
_chemical_oxdiff_usercomment TH479
_shelx_space_group_comment
;
The symmetry employed for this shelxl refinement is uniquely defined
by the following loop, which should always be used as a source of
symmetry information in preference to the above space-group names.
They are only intended as comments.
;
_shelx_estimated_absorpt_t_max 0.989
_shelx_estimated_absorpt_t_min 0.949
_reflns_odcompleteness_completeness 98.96
_reflns_odcompleteness_iscentric 1
_reflns_odcompleteness_theta 24.97
_olex2_refinement_description
;
1. Fixed Uiso
 At 1.2 times of:
  All C(H) groups, All C(H,H) groups, All C(H,H,H,H) groups
 At 1.5 times of:
  All C(H,H,H) groups
2. Restrained distances
 C95-C96
 1.54 with sigma of 0.01
 C96-C97
 1.54 with sigma of 0.01
 C95-C96A
 1.54 with sigma of 0.01
 C96A-C97A
 1.54 with sigma of 0.01
 Al2-O80 \\sim Al2-O80A
 with sigma of 0.02
 Al2-C84 \\sim Al2-C84A
 with sigma of 0.02
 O80-C81 \\sim O80A-C81A
 with sigma of 0.02
 O85-C84 \\sim O85A-C84A
 with sigma of 0.02
 O85-C86 \\sim O85A-C86A
 with sigma of 0.02
 C81-C82 \\sim C81A-C82A
 with sigma of 0.02
 C82-C83 \\sim C82A-C83A
 with sigma of 0.02
 C83-C84 \\sim C83A-C84A
 with sigma of 0.02
 Al2-O85 \\sim Al2-O85A
 with sigma of 0.04
 Al2-C81 \\sim Al2-C81A
 with sigma of 0.04
 Al2-C83 \\sim Al2-C83A
 with sigma of 0.04
 O80-C82 \\sim O80A-C82A
 with sigma of 0.04
 O85-C83 \\sim O85A-C83A
 with sigma of 0.04
 C81-C83 \\sim C81A-C83A
 with sigma of 0.04
 C82-C84 \\sim C82A-C84A
 with sigma of 0.04
 C84-C86 \\sim C84A-C86A
 with sigma of 0.04
3. Uiso/Uaniso restraints and constraints
Uanis(C96) \\sim Ueq: with sigma of 0.01 and sigma for terminal atoms of 0.02
Uanis(C96A) \\sim Ueq: with sigma of 0.01 and sigma for terminal atoms of 0.02
Uanis(C97) \\sim Ueq: with sigma of 0.01 and sigma for terminal atoms of 0.02
Uanis(C97A) \\sim Ueq: with sigma of 0.01 and sigma for terminal atoms of 0.02
4. Others
 Sof(Al2A)=Sof(O80A)=Sof(O85A)=Sof(C81A)=Sof(H81A)=Sof(C82A)=Sof(H82A)=
 Sof(C83A)=Sof(H83A)=Sof(C84A)=Sof(C86A)=Sof(H86D)=Sof(H86E)=Sof(H86F)=1-FVAR(1)
 Sof(Al2)=Sof(O80)=Sof(O85)=Sof(C81)=Sof(H81)=Sof(C82)=Sof(H82)=Sof(C83)=
 Sof(H83)=Sof(C84)=Sof(C86)=Sof(H86A)=Sof(H86B)=Sof(H86C)=FVAR(1)
 Sof(H95C)=Sof(H95D)=Sof(C96A)=Sof(H96C)=Sof(H96D)=Sof(C97A)=Sof(H97D)=
 Sof(H97E)=Sof(H97F)=1-FVAR(2)
 Sof(H95A)=Sof(H95B)=Sof(C96)=Sof(H96A)=Sof(H96B)=Sof(C97)=Sof(H97A)=Sof(H97B)=
 Sof(H97C)=FVAR(2)
5.a Ternary CH refined with riding coordinates:
 C12(H12), C15(H15), C24(H24), C27(H27), C62(H62), C65(H65), C74(H74), C77(H77)
5.b Secondary CH2 refined with riding coordinates:
 C92(H92A,H92B), C93(H93A,H93B), C94(H94A,H94B), C95(H95A,H95B), C95(H95C,
 H95D), C96(H96A,H96B), C96A(H96C,H96D)
5.c Aromatic/amide H refined with riding coordinates:
 C2(H2), C8(H8), C9(H9), C10(H10), C20(H20), C21(H21), C22(H22), C31(H31),
 C32(H32), C33(H33), C52(H52), C58(H58), C59(H59), C60(H60), C70(H70), C71(H71),
  C72(H72), C81(H81), C82(H82), C83(H83), C81A(H81A), C82A(H82A), C83A(H83A)
5.d Idealised Me refined as rotating group:
 C4(H4A,H4B,H4C), C5(H5A,H5B,H5C), C13(H13A,H13B,H13C), C14(H14A,H14B,H14C),
 C16(H16A,H16B,H16C), C17(H17A,H17B,H17C), C25(H25A,H25B,H25C), C26(H26A,H26B,
 H26C), C28(H28A,H28B,H28C), C29(H29A,H29B,H29C), C36(H36A,H36B,H36C), C54(H54A,
 H54B,H54C), C55(H55A,H55B,H55C), C63(H63A,H63B,H63C), C64(H64A,H64B,H64C),
 C66(H66A,H66B,H66C), C67(H67A,H67B,H67C), C75(H75A,H75B,H75C), C76(H76A,H76B,
 H76C), C78(H78A,H78B,H78C), C79(H79A,H79B,H79C), C86(H86A,H86B,H86C),
 C86A(H86D,H86E,H86F), C91(H91A,H91B,H91C), C97(H97A,H97B,H97C), C97A(H97D,H97E,
 H97F)
;
_olex2_date_sample_data_collection 2019-07-23
_olex2_submission_special_instructions 'No special instructions were received'
_oxdiff_exptl_absorpt_empirical_details
;
Empirical correction (ABSPACK) includes:
- Absorption correction using spherical harmonics
- Frame scaling
;
_oxdiff_exptl_absorpt_empirical_full_max 1.056
_oxdiff_exptl_absorpt_empirical_full_min 0.953

loop_
_space_group_symop_operation_xyz
'x, y, z'
'-x, -y, -z'

loop_
_atom_site_label
_atom_site_type_symbol
_atom_site_fract_x
_atom_site_fract_y
_atom_site_fract_z
_atom_site_U_iso_or_equiv
_atom_site_adp_type
_atom_site_occupancy
_atom_site_site_symmetry_order
_atom_site_calc_flag
_atom_site_refinement_flags_posn
_atom_site_refinement_flags_adp
_atom_site_refinement_flags_occupancy
_atom_site_disorder_assembly
_atom_site_disorder_group
Al1 Al 0.22666(7) 0.19402(5) 0.84717(5) 0.0309(2) Uani 1 1 d . . . . .
O30 O 0.36288(18) 0.20579(14) 0.86609(13) 0.0469(6) Uani 1 1 d . . . . .
O35 O 0.1352(2) 0.23291(16) 0.72149(14) 0.0571(6) Uani 1 1 d . . . . .
N1 N 0.12927(18) 0.07668(14) 0.83791(13) 0.0263(5) Uani 1 1 d . . . . .
N3 N 0.19263(18) 0.25806(14) 0.94151(12) 0.0258(5) Uani 1 1 d . . . . .
C1 C 0.0445(2) 0.06029(18) 0.87448(16) 0.0306(6) Uani 1 1 d . . . . .
C2 C 0.0295(2) 0.12922(18) 0.93248(17) 0.0325(7) Uani 1 1 d . . . . .
H2 H -0.037914 0.111668 0.949656 0.039 Uiso 1 1 calc R . . . .
C3 C 0.1021(2) 0.22053(18) 0.96788(16) 0.0297(6) Uani 1 1 d . . . . .
C4 C -0.0405(3) -0.03585(19) 0.8540(2) 0.0457(8) Uani 1 1 d . . . . .
H4A H -0.004235 -0.073628 0.859185 0.069 Uiso 1 1 calc GR . . . .
H4B H -0.081804 -0.059972 0.797960 0.069 Uiso 1 1 calc GR . . . .
H4C H -0.090513 -0.036253 0.891422 0.069 Uiso 1 1 calc GR . . . .
C5 C 0.0761(3) 0.2780(2) 1.04000(18) 0.0447(8) Uani 1 1 d . . . . .
H5A H 0.057029 0.321205 1.025111 0.067 Uiso 1 1 calc GR . . . .
H5B H 0.140067 0.311217 1.085250 0.067 Uiso 1 1 calc GR . . . .
H5C H 0.014341 0.238949 1.056550 0.067 Uiso 1 1 calc GR . . . .
C6 C 0.1468(2) -0.00068(17) 0.78874(17) 0.0297(6) Uani 1 1 d . . . . .
C7 C 0.0975(2) -0.04514(18) 0.70601(18) 0.0354(7) Uani 1 1 d . . . . .
C8 C 0.1109(3) -0.1225(2) 0.66286(19) 0.0438(8) Uani 1 1 d . . . . .
H8 H 0.077003 -0.154641 0.606766 0.053 Uiso 1 1 calc R . . . .
C9 C 0.1716(3) -0.1529(2) 0.6996(2) 0.0467(9) Uani 1 1 d . . . . .
H9 H 0.177672 -0.206646 0.669552 0.056 Uiso 1 1 calc R . . . .
C10 C 0.2237(3) -0.10579(19) 0.7800(2) 0.0421(8) Uani 1 1 d . . . . .
H10 H 0.267595 -0.126369 0.804449 0.051 Uiso 1 1 calc R . . . .
C11 C 0.2135(2) -0.02822(18) 0.82650(18) 0.0349(7) Uani 1 1 d . . . . .
C12 C 0.0338(3) -0.0114(2) 0.66189(18) 0.0438(8) Uani 1 1 d . . . . .
H12 H 0.032298 0.043383 0.702630 0.053 Uiso 1 1 calc R . . . .
C13 C 0.0914(3) 0.0171(2) 0.59716(19) 0.0546(9) Uani 1 1 d . . . . .
H13A H 0.087180 -0.036682 0.553459 0.082 Uiso 1 1 calc GR . . . .
H13B H 0.168288 0.059245 0.621920 0.082 Uiso 1 1 calc GR . . . .
H13C H 0.055787 0.046923 0.574693 0.082 Uiso 1 1 calc GR . . . .
C14 C -0.0853(3) -0.0818(3) 0.6222(2) 0.0650(11) Uani 1 1 d . . . . .
H14A H -0.123225 -0.097558 0.664167 0.098 Uiso 1 1 calc GR . . . .
H14B H -0.086094 -0.136462 0.582095 0.098 Uiso 1 1 calc GR . . . .
H14C H -0.122490 -0.056236 0.595062 0.098 Uiso 1 1 calc GR . . . .
C15 C 0.2734(3) 0.0225(2) 0.91467(18) 0.0418(7) Uani 1 1 d . . . . .
H15 H 0.279429 0.085508 0.930355 0.050 Uiso 1 1 calc R . . . .
C16 C 0.2099(4) -0.0184(3) 0.9709(2) 0.0809(14) Uani 1 1 d . . . . .
H16A H 0.197847 -0.081829 0.954972 0.121 Uiso 1 1 calc GR . . . .
H16B H 0.139315 -0.015639 0.966752 0.121 Uiso 1 1 calc GR . . . .
H16C H 0.251814 0.015768 1.027133 0.121 Uiso 1 1 calc GR . . . .
C17 C 0.3891(3) 0.0310(3) 0.9282(2) 0.0614(10) Uani 1 1 d . . . . .
H17A H 0.427219 0.054099 0.889333 0.092 Uiso 1 1 calc GR . . . .
H17B H 0.386579 -0.028680 0.920166 0.092 Uiso 1 1 calc GR . . . .
H17C H 0.428129 0.073037 0.983805 0.092 Uiso 1 1 calc GR . . . .
C18 C 0.2726(2) 0.34983(17) 0.99020(16) 0.0291(6) Uani 1 1 d . . . . .
C19 C 0.3524(2) 0.36151(18) 1.05221(16) 0.0334(7) Uani 1 1 d . . . . .
C20 C 0.4312(3) 0.4493(2) 1.09682(18) 0.0432(8) Uani 1 1 d . . . . .
H20 H 0.486378 0.458690 1.138839 0.052 Uiso 1 1 calc R . . . .
C21 C 0.4315(3) 0.5227(2) 1.0818(2) 0.0461(8) Uani 1 1 d . . . . .
H21 H 0.485945 0.582089 1.113307 0.055 Uiso 1 1 calc R . . . .
C22 C 0.3528(3) 0.5097(2) 1.0210(2) 0.0454(8) Uani 1 1 d . . . . .
H22 H 0.353642 0.560812 1.010883 0.055 Uiso 1 1 calc R . . . .
C23 C 0.2706(2) 0.42306(18) 0.97326(17) 0.0353(7) Uani 1 1 d . . . . .
C24 C 0.3544(3) 0.2833(2) 1.07250(18) 0.0427(8) Uani 1 1 d . . . . .
H24 H 0.295342 0.225885 1.031798 0.051 Uiso 1 1 calc R . . . .
C25 C 0.4629(3) 0.2778(3) 1.0666(2) 0.0631(10) Uani 1 1 d . . . . .
H25A H 0.521837 0.332026 1.107892 0.095 Uiso 1 1 calc GR . . . .
H25B H 0.477243 0.274096 1.012349 0.095 Uiso 1 1 calc GR . . . .
H25C H 0.459519 0.223713 1.075597 0.095 Uiso 1 1 calc GR . . . .
C26 C 0.3318(4) 0.2896(3) 1.1570(2) 0.0661(11) Uani 1 1 d . . . . .
H26A H 0.263256 0.295386 1.161167 0.099 Uiso 1 1 calc GR . . . .
H26B H 0.391884 0.342774 1.198386 0.099 Uiso 1 1 calc GR . . . .
H26C H 0.325621 0.234692 1.165686 0.099 Uiso 1 1 calc GR . . . .
C27 C 0.1844(3) 0.4126(2) 0.9076(2) 0.0451(8) Uani 1 1 d . . . . .
H27 H 0.137290 0.346330 0.877708 0.054 Uiso 1 1 calc R . . . .
C28 C 0.1108(3) 0.4569(3) 0.9442(2) 0.0622(10) Uani 1 1 d . . . . .
H28A H 0.155619 0.521782 0.975055 0.093 Uiso 1 1 calc GR . . . .
H28B H 0.074075 0.428193 0.980538 0.093 Uiso 1 1 calc GR . . . .
H28C H 0.056013 0.448903 0.900293 0.093 Uiso 1 1 calc GR . . . .
C29 C 0.2367(3) 0.4524(2) 0.8461(2) 0.0584(10) Uani 1 1 d . . . . .
H29A H 0.281092 0.422121 0.821660 0.088 Uiso 1 1 calc GR . . . .
H29B H 0.283192 0.517510 0.874001 0.088 Uiso 1 1 calc GR . . . .
H29C H 0.179162 0.442873 0.803359 0.088 Uiso 1 1 calc GR . . . .
C31 C 0.4339(2) 0.22532(19) 0.8212(2) 0.0424(8) Uani 1 1 d . . . . .
H31 H 0.502475 0.225572 0.835626 0.051 Uiso 1 1 calc R . . . .
C32 C 0.4158(3) 0.2458(2) 0.7536(2) 0.0565(10) Uani 1 1 d . . . . .
H32 H 0.472958 0.258176 0.724678 0.068 Uiso 1 1 calc R . . . .
C33 C 0.3188(3) 0.2498(2) 0.7237(2) 0.0507(9) Uani 1 1 d . . . . .
H33 H 0.318513 0.268464 0.678776 0.061 Uiso 1 1 calc R . . . .
C34 C 0.2273(3) 0.2294(2) 0.75399(19) 0.0456(8) Uani 1 1 d . . . . .
C36 C 0.1354(4) 0.2597(3) 0.6534(2) 0.0814(13) Uani 1 1 d . . . . .
H36A H 0.194853 0.320391 0.667368 0.122 Uiso 1 1 calc GR . . . .
H36B H 0.065342 0.260703 0.638672 0.122 Uiso 1 1 calc GR . . . .
H36C H 0.146085 0.216481 0.607180 0.122 Uiso 1 1 calc GR . . . .
N51 N 0.58326(18) 0.24707(14) 0.47689(13) 0.0271(5) Uani 1 1 d . . . . .
N53 N 0.67433(18) 0.42987(14) 0.58688(13) 0.0262(5) Uani 1 1 d . . . . .
C51 C 0.4993(2) 0.23997(18) 0.51333(16) 0.0297(6) Uani 1 1 d . . . . .
C52 C 0.4961(2) 0.31401(18) 0.57326(16) 0.0310(6) Uani 1 1 d . . . . .
H52 H 0.428822 0.303505 0.590327 0.037 Uiso 1 1 calc R . . . .
C53 C 0.5793(2) 0.40095(18) 0.61086(16) 0.0293(6) Uani 1 1 d . . . . .
C54 C 0.4018(2) 0.14936(19) 0.49205(19) 0.0406(8) Uani 1 1 d . . . . .
H54A H 0.352757 0.136108 0.442080 0.061 Uiso 1 1 calc GR . . . .
H54B H 0.362542 0.151526 0.536617 0.061 Uiso 1 1 calc GR . . . .
H54C H 0.426825 0.101758 0.483667 0.061 Uiso 1 1 calc GR . . . .
C55 C 0.5598(3) 0.4641(2) 0.68291(19) 0.0447(8) Uani 1 1 d . . . . .
H55A H 0.624901 0.496027 0.727080 0.067 Uiso 1 1 calc GR . . . .
H55B H 0.497152 0.429033 0.701526 0.067 Uiso 1 1 calc GR . . . .
H55C H 0.544514 0.508397 0.666903 0.067 Uiso 1 1 calc GR . . . .
C56 C 0.5871(2) 0.16406(17) 0.42511(16) 0.0295(6) Uani 1 1 d . . . . .
C57 C 0.6440(2) 0.12745(18) 0.46027(17) 0.0326(6) Uani 1 1 d . . . . .
C58 C 0.6441(3) 0.04641(19) 0.41115(19) 0.0388(7) Uani 1 1 d . . . . .
H58 H 0.681828 0.019993 0.433638 0.047 Uiso 1 1 calc R . . . .
C59 C 0.5907(3) 0.00406(19) 0.3309(2) 0.0426(8) Uani 1 1 d . . . . .
H59 H 0.590465 -0.051783 0.298666 0.051 Uiso 1 1 calc R . . . .
C60 C 0.5377(3) 0.04223(19) 0.29702(18) 0.0399(7) Uani 1 1 d . . . . .
H60 H 0.501709 0.012567 0.241240 0.048 Uiso 1 1 calc R . . . .
C61 C 0.5355(2) 0.12369(18) 0.34278(17) 0.0331(7) Uani 1 1 d . . . . .
C62 C 0.7032(2) 0.1730(2) 0.54943(18) 0.0379(7) Uani 1 1 d . . . . .
H62 H 0.719075 0.238539 0.566917 0.046 Uiso 1 1 calc R . . . .
C63 C 0.6315(3) 0.1346(3) 0.6036(2) 0.0695(12) Uani 1 1 d . . . . .
H63A H 0.565819 0.144951 0.599413 0.104 Uiso 1 1 calc GR . . . .
H63B H 0.672394 0.164869 0.660165 0.104 Uiso 1 1 calc GR . . . .
H63C H 0.610271 0.069326 0.585881 0.104 Uiso 1 1 calc GR . . . .
C64 C 0.8122(3) 0.1687(3) 0.5630(2) 0.0558(9) Uani 1 1 d . . . . .
H64A H 0.799257 0.105862 0.552750 0.084 Uiso 1 1 calc GR . . . .
H64B H 0.851828 0.206970 0.619331 0.084 Uiso 1 1 calc GR . . . .
H64C H 0.855593 0.190410 0.525732 0.084 Uiso 1 1 calc GR . . . .
C65 C 0.4812(2) 0.1657(2) 0.30176(18) 0.0389(7) Uani 1 1 d . . . . .
H65 H 0.485566 0.221942 0.344360 0.047 Uiso 1 1 calc R . . . .
C66 C 0.5432(3) 0.1936(2) 0.23848(19) 0.0474(8) Uani 1 1 d . . . . .
H66A H 0.620757 0.231852 0.263988 0.071 Uiso 1 1 calc GR . . . .
H66B H 0.513093 0.227522 0.217239 0.071 Uiso 1 1 calc GR . . . .
H66C H 0.535393 0.139204 0.193722 0.071 Uiso 1 1 calc GR . . . .
C67 C 0.3602(3) 0.1035(3) 0.2623(2) 0.0590(10) Uani 1 1 d . . . . .
H67A H 0.353507 0.047641 0.220177 0.089 Uiso 1 1 calc GR . . . .
H67B H 0.329151 0.134571 0.237619 0.089 Uiso 1 1 calc GR . . . .
H67C H 0.320700 0.088497 0.303811 0.089 Uiso 1 1 calc GR . . . .
C68 C 0.7624(2) 0.51748(17) 0.63741(16) 0.0294(6) Uani 1 1 d . . . . .
C69 C 0.7702(2) 0.59586(18) 0.62463(16) 0.0323(7) Uani 1 1 d . . . . .
C70 C 0.8566(3) 0.67821(19) 0.67417(19) 0.0406(8) Uani 1 1 d . . . . .
H70 H 0.863775 0.732185 0.666735 0.049 Uiso 1 1 calc R . . . .
C71 C 0.9312(3) 0.6834(2) 0.73313(19) 0.0436(8) Uani 1 1 d . . . . .
H71 H 0.989396 0.740306 0.766004 0.052 Uiso 1 1 calc R . . . .
C72 C 0.9217(2) 0.6055(2) 0.74470(18) 0.0412(7) Uani 1 1 d . . . . .
H72 H 0.973602 0.609689 0.786022 0.049 Uiso 1 1 calc R . . . .
C73 C 0.8381(2) 0.52133(19) 0.69734(17) 0.0343(7) Uani 1 1 d . . . . .
C74 C 0.6887(3) 0.5949(2) 0.56184(18) 0.0411(7) Uani 1 1 d . . . . .
H74 H 0.630574 0.531315 0.534524 0.049 Uiso 1 1 calc R . . . .
C75 C 0.6339(3) 0.6563(3) 0.6018(2) 0.0593(10) Uani 1 1 d . . . . .
H75A H 0.603074 0.639489 0.645820 0.089 Uiso 1 1 calc GR . . . .
H75B H 0.575362 0.648565 0.560876 0.089 Uiso 1 1 calc GR . . . .
H75C H 0.688420 0.719796 0.623882 0.089 Uiso 1 1 calc GR . . . .
C76 C 0.7431(3) 0.6255(2) 0.4970(2) 0.0536(9) Uani 1 1 d . . . . .
H76A H 0.798547 0.688567 0.522358 0.080 Uiso 1 1 calc GR . . . .
H76B H 0.687825 0.620950 0.455513 0.080 Uiso 1 1 calc GR . . . .
H76C H 0.777928 0.586653 0.471425 0.080 Uiso 1 1 calc GR . . . .
C77 C 0.8299(3) 0.4379(2) 0.7136(2) 0.0460(8) Uani 1 1 d . . . . .
H77 H 0.774335 0.383207 0.667868 0.055 Uiso 1 1 calc R . . . .
C78 C 0.9375(3) 0.4303(3) 0.7168(2) 0.0601(10) Uani 1 1 d . . . . .
H78A H 0.961208 0.429104 0.665495 0.090 Uiso 1 1 calc GR . . . .
H78B H 0.927795 0.374386 0.724842 0.090 Uiso 1 1 calc GR . . . .
H78C H 0.993046 0.482644 0.761990 0.090 Uiso 1 1 calc GR . . . .
C79 C 0.7906(5) 0.4382(4) 0.7925(3) 0.1047(19) Uani 1 1 d . . . . .
H79A H 0.842328 0.492595 0.837982 0.157 Uiso 1 1 calc GR . . . .
H79B H 0.785809 0.384041 0.802045 0.157 Uiso 1 1 calc GR . . . .
H79C H 0.718325 0.438057 0.787939 0.157 Uiso 1 1 calc GR . . . .
Al2 Al 0.6853(7) 0.3613(7) 0.4823(5) 0.0284(11) Uani 0.611(5) 1 d D . P A 1
O80 O 0.6390(3) 0.3936(2) 0.4089(3) 0.0403(11) Uani 0.611(5) 1 d D . P A 1
O85 O 0.8875(4) 0.3500(3) 0.5074(3) 0.0483(14) Uani 0.611(5) 1 d D . P A 1
C81 C 0.6952(7) 0.4201(6) 0.3552(6) 0.048(3) Uani 0.611(5) 1 d D . P A 1
H81 H 0.662380 0.437189 0.318337 0.058 Uiso 0.611(5) 1 calc R . P A 1
C82 C 0.7950(7) 0.4239(5) 0.3502(5) 0.049(2) Uani 0.611(5) 1 d D . P A 1
H82 H 0.826823 0.443981 0.309738 0.058 Uiso 0.611(5) 1 calc R . P A 1
C83 C 0.8595(8) 0.4006(7) 0.3997(5) 0.041(3) Uani 0.611(5) 1 d D . P A 1
H83 H 0.928899 0.405851 0.389028 0.049 Uiso 0.611(5) 1 calc R . P A 1
C84 C 0.8259(4) 0.3719(3) 0.4604(3) 0.0394(14) Uani 0.611(5) 1 d D . P A 1
C86 C 0.9940(4) 0.3604(4) 0.4925(4) 0.0598(19) Uani 0.611(5) 1 d D . P A 1
H86A H 0.986907 0.323957 0.435613 0.090 Uiso 0.611(5) 1 calc GR . P A 1
H86B H 1.026993 0.339951 0.528354 0.090 Uiso 0.611(5) 1 calc GR . P A 1
H86C H 1.040620 0.424399 0.503413 0.090 Uiso 0.611(5) 1 calc GR . P A 1
Al2A Al 0.7080(11) 0.3599(10) 0.4960(8) 0.0292(18) Uani 0.389(5) 1 d . . P A 2
O80A O 0.8322(5) 0.3567(4) 0.5218(4) 0.0388(17) Uani 0.389(5) 1 d D . P A 2
O85A O 0.6473(7) 0.4081(6) 0.3650(6) 0.041(2) Uani 0.389(5) 1 d D . P A 2
C81A C 0.9148(8) 0.3740(7) 0.4829(6) 0.033(3) Uani 0.389(5) 1 d D . P A 2
H81A H 0.978120 0.369149 0.502223 0.039 Uiso 0.389(5) 1 calc R . P A 2
C82A C 0.9126(8) 0.3978(8) 0.4179(7) 0.038(3) Uani 0.389(5) 1 d D . P A 2
H82A H 0.976470 0.409769 0.395908 0.046 Uiso 0.389(5) 1 calc R . P A 2
C83A C 0.8241(9) 0.4076(11) 0.3766(8) 0.031(4) Uani 0.389(5) 1 d D . P A 2
H83A H 0.832862 0.422031 0.329330 0.037 Uiso 0.389(5) 1 calc R . P A 2
C84A C 0.7298(6) 0.3969(5) 0.4032(4) 0.033(2) Uani 0.389(5) 1 d D . P A 2
C86A C 0.6655(9) 0.4391(6) 0.2988(5) 0.059(3) Uani 0.389(5) 1 d D . P A 2
H86D H 0.671799 0.392695 0.252887 0.089 Uiso 0.389(5) 1 calc GR . P A 2
H86E H 0.733187 0.495323 0.316317 0.089 Uiso 0.389(5) 1 calc GR . P A 2
H86F H 0.604006 0.450441 0.282100 0.089 Uiso 0.389(5) 1 calc GR . P A 2
C91 C 0.8641(4) 0.1223(3) 0.7512(3) 0.0818(13) Uani 1 1 d . . . . .
H91A H 0.794500 0.086842 0.711248 0.123 Uiso 1 1 calc GR . . . .
H91B H 0.874970 0.085448 0.780082 0.123 Uiso 1 1 calc GR . . . .
H91C H 0.924041 0.140357 0.723129 0.123 Uiso 1 1 calc GR . . . .
C92 C 0.8622(4) 0.2041(3) 0.8100(3) 0.0784(13) Uani 1 1 d . . . . .
H92A H 0.847190 0.239206 0.779973 0.094 Uiso 1 1 calc R . . . .
H92B H 0.935249 0.242610 0.846555 0.094 Uiso 1 1 calc R . . . .
C93 C 0.7778(5) 0.1833(3) 0.8610(3) 0.0983(16) Uani 1 1 d . . . . .
H93A H 0.705277 0.142362 0.824180 0.118 Uiso 1 1 calc R . . . .
H93B H 0.794796 0.150435 0.892678 0.118 Uiso 1 1 calc R . . . .
C94 C 0.7710(5) 0.2655(4) 0.9189(4) 0.1146(19) Uani 1 1 d . . . . .
H94A H 0.846028 0.310531 0.949171 0.138 Uiso 1 1 calc R . . . .
H94B H 0.743190 0.292811 0.886406 0.138 Uiso 1 1 calc R . . . .
C95 C 0.7025(6) 0.2505(5) 0.9780(4) 0.134(2) Uani 1 1 d D . . . .
H95A H 0.650213 0.185918 0.961350 0.161 Uiso 0.414(11) 1 calc R . P B 1
H95B H 0.662095 0.288432 0.987326 0.161 Uiso 0.414(11) 1 calc R . P B 1
H95C H 0.694661 0.307725 0.999949 0.161 Uiso 0.586(11) 1 calc R . P B 2
H95D H 0.630034 0.204754 0.943391 0.161 Uiso 0.586(11) 1 calc R . P B 2
C96 C 0.7917(9) 0.2812(9) 1.0533(6) 0.088(5) Uani 0.414(11) 1 d D U P B 1
H96A H 0.827757 0.239979 1.041777 0.105 Uiso 0.414(11) 1 calc R . P B 1
H96B H 0.847762 0.342859 1.062599 0.105 Uiso 0.414(11) 1 calc R . P B 1
C97 C 0.7492(13) 0.2823(11) 1.1301(8) 0.082(4) Uani 0.414(11) 1 d D U P B 1
H97A H 0.690137 0.222619 1.120501 0.123 Uiso 0.414(11) 1 calc GR . P B 1
H97B H 0.721280 0.328348 1.145813 0.123 Uiso 0.414(11) 1 calc GR . P B 1
H97C H 0.808602 0.296768 1.173972 0.123 Uiso 0.414(11) 1 calc GR . P B 1
C96A C 0.7075(7) 0.2254(6) 1.0477(5) 0.104(4) Uani 0.586(11) 1 d D U P B 2
H96C H 0.715054 0.167861 1.031636 0.125 Uiso 0.586(11) 1 calc R . P B 2
H96D H 0.638706 0.215321 1.067290 0.125 Uiso 0.586(11) 1 calc R . P B 2
C97A C 0.8030(7) 0.2983(7) 1.1155(6) 0.086(3) Uani 0.586(11) 1 d D U P B 2
H97D H 0.869218 0.316383 1.093689 0.129 Uiso 0.586(11) 1 calc GR . P B 2
H97E H 0.813643 0.274825 1.157419 0.129 Uiso 0.586(11) 1 calc GR . P B 2
H97F H 0.787933 0.351025 1.139534 0.129 Uiso 0.586(11) 1 calc GR . P B 2

loop_
_atom_site_aniso_label
_atom_site_aniso_U_11
_atom_site_aniso_U_22
_atom_site_aniso_U_33
_atom_site_aniso_U_23
_atom_site_aniso_U_13
_atom_site_aniso_U_12
Al1 0.0394(5) 0.0213(4) 0.0255(4) 0.0061(3) 0.0157(4) 0.0074(4)
O30 0.0444(13) 0.0446(13) 0.0483(13) 0.0150(11) 0.0119(11) 0.0175(11)
O35 0.0556(15) 0.0611(16) 0.0523(15) 0.0207(12) -0.0005(12) 0.0250(13)
N1 0.0300(12) 0.0216(11) 0.0241(11) 0.0054(9) 0.0107(10) 0.0097(9)
N3 0.0306(12) 0.0217(11) 0.0235(11) 0.0057(9) 0.0084(10) 0.0115(9)
C1 0.0315(15) 0.0294(15) 0.0305(15) 0.0128(12) 0.0134(13) 0.0104(12)
C2 0.0283(15) 0.0357(16) 0.0354(16) 0.0161(13) 0.0186(13) 0.0119(12)
C3 0.0357(16) 0.0308(15) 0.0275(14) 0.0106(12) 0.0120(13) 0.0185(13)
C4 0.0452(19) 0.0301(16) 0.057(2) 0.0159(15) 0.0289(17) 0.0091(14)
C5 0.0485(19) 0.0422(18) 0.0396(18) 0.0074(15) 0.0231(16) 0.0200(15)
C6 0.0308(15) 0.0207(13) 0.0337(15) 0.0086(12) 0.0174(13) 0.0071(11)
C7 0.0333(16) 0.0229(14) 0.0382(16) 0.0037(12) 0.0128(14) 0.0058(12)
C8 0.0427(18) 0.0298(16) 0.0380(17) -0.0032(14) 0.0130(15) 0.0070(14)
C9 0.049(2) 0.0260(16) 0.058(2) 0.0052(15) 0.0234(18) 0.0155(15)
C10 0.0423(18) 0.0311(16) 0.056(2) 0.0165(15) 0.0216(16) 0.0175(14)
C11 0.0388(17) 0.0273(15) 0.0392(17) 0.0141(13) 0.0210(14) 0.0118(13)
C12 0.0426(18) 0.0365(17) 0.0334(17) -0.0017(14) 0.0013(14) 0.0112(14)
C13 0.066(2) 0.051(2) 0.0340(18) 0.0099(16) 0.0054(17) 0.0190(18)
C14 0.046(2) 0.056(2) 0.066(3) 0.006(2) -0.0024(19) 0.0118(18)
C15 0.054(2) 0.0418(18) 0.0395(17) 0.0172(15) 0.0153(16) 0.0286(16)
C16 0.083(3) 0.124(4) 0.062(3) 0.060(3) 0.034(2) 0.049(3)
C17 0.061(2) 0.064(2) 0.055(2) 0.0123(19) 0.012(2) 0.030(2)
C18 0.0326(15) 0.0244(14) 0.0248(14) 0.0018(11) 0.0093(12) 0.0124(12)
C19 0.0404(17) 0.0299(15) 0.0263(14) 0.0023(12) 0.0095(13) 0.0179(13)
C20 0.0411(18) 0.0412(18) 0.0310(16) -0.0022(14) 0.0006(14) 0.0154(15)
C21 0.0440(19) 0.0296(17) 0.0427(19) -0.0028(14) 0.0041(16) 0.0079(14)
C22 0.054(2) 0.0225(15) 0.051(2) 0.0065(14) 0.0107(17) 0.0135(14)
C23 0.0420(17) 0.0264(15) 0.0350(16) 0.0084(13) 0.0105(14) 0.0145(13)
C24 0.053(2) 0.0406(18) 0.0297(16) 0.0048(14) -0.0017(15) 0.0233(16)
C25 0.084(3) 0.078(3) 0.047(2) 0.019(2) 0.012(2) 0.057(2)
C26 0.089(3) 0.082(3) 0.057(2) 0.041(2) 0.028(2) 0.054(3)
C27 0.050(2) 0.0336(17) 0.051(2) 0.0161(15) 0.0049(16) 0.0175(15)
C28 0.065(2) 0.062(2) 0.073(3) 0.028(2) 0.015(2) 0.039(2)
C29 0.072(3) 0.051(2) 0.058(2) 0.0296(19) 0.011(2) 0.0247(19)
C31 0.0264(16) 0.0282(16) 0.059(2) 0.0019(15) 0.0112(15) 0.0095(13)
C32 0.057(2) 0.044(2) 0.055(2) 0.0127(17) 0.033(2) 0.0097(17)
C33 0.061(2) 0.0379(18) 0.0450(19) 0.0161(15) 0.0345(18) 0.0097(16)
C34 0.048(2) 0.0351(17) 0.0420(18) 0.0097(15) 0.0070(16) 0.0102(15)
C36 0.095(3) 0.097(3) 0.061(3) 0.048(3) 0.013(2) 0.035(3)
N51 0.0291(12) 0.0242(11) 0.0286(12) 0.0094(10) 0.0133(10) 0.0115(10)
N53 0.0313(12) 0.0226(11) 0.0253(11) 0.0084(9) 0.0126(10) 0.0116(10)
C51 0.0328(15) 0.0289(14) 0.0299(14) 0.0142(12) 0.0120(13) 0.0125(12)
C52 0.0314(15) 0.0323(15) 0.0345(15) 0.0149(13) 0.0197(13) 0.0150(12)
C53 0.0377(16) 0.0310(15) 0.0292(14) 0.0152(12) 0.0177(13) 0.0200(13)
C54 0.0364(17) 0.0322(16) 0.0491(19) 0.0162(14) 0.0204(15) 0.0083(13)
C55 0.0487(19) 0.0389(17) 0.0448(18) 0.0102(15) 0.0302(16) 0.0185(15)
C56 0.0317(15) 0.0201(13) 0.0337(15) 0.0075(12) 0.0163(13) 0.0090(11)
C57 0.0314(15) 0.0288(15) 0.0384(16) 0.0135(13) 0.0142(13) 0.0121(12)
C58 0.0450(18) 0.0308(16) 0.0492(19) 0.0194(15) 0.0198(16) 0.0198(14)
C59 0.053(2) 0.0237(15) 0.0480(19) 0.0088(14) 0.0208(17) 0.0162(14)
C60 0.0465(18) 0.0306(16) 0.0343(16) 0.0056(13) 0.0125(15) 0.0132(14)
C61 0.0339(16) 0.0264(14) 0.0357(16) 0.0098(12) 0.0136(13) 0.0103(12)
C62 0.0433(18) 0.0377(17) 0.0394(17) 0.0162(14) 0.0150(15) 0.0216(14)
C63 0.060(2) 0.105(3) 0.046(2) 0.035(2) 0.020(2) 0.032(2)
C64 0.054(2) 0.072(2) 0.050(2) 0.0240(19) 0.0124(18) 0.035(2)
C65 0.0428(18) 0.0337(16) 0.0350(16) 0.0057(13) 0.0076(14) 0.0171(14)
C66 0.057(2) 0.0452(19) 0.0416(18) 0.0181(16) 0.0084(16) 0.0220(17)
C67 0.047(2) 0.057(2) 0.064(2) 0.0194(19) 0.0038(19) 0.0170(18)
C68 0.0334(15) 0.0269(14) 0.0267(14) 0.0080(12) 0.0157(13) 0.0122(12)
C69 0.0401(16) 0.0266(14) 0.0302(15) 0.0081(12) 0.0172(13) 0.0149(13)
C70 0.0511(19) 0.0273(15) 0.0426(18) 0.0131(14) 0.0203(16) 0.0146(14)
C71 0.0419(18) 0.0319(17) 0.0386(18) 0.0044(14) 0.0126(15) 0.0042(14)
C72 0.0356(17) 0.0457(19) 0.0341(17) 0.0093(14) 0.0082(14) 0.0138(14)
C73 0.0380(16) 0.0323(16) 0.0323(15) 0.0108(13) 0.0147(14) 0.0150(13)
C74 0.056(2) 0.0340(16) 0.0394(17) 0.0179(14) 0.0151(16) 0.0209(15)
C75 0.079(3) 0.072(3) 0.055(2) 0.031(2) 0.026(2) 0.053(2)
C76 0.080(3) 0.045(2) 0.0449(19) 0.0210(16) 0.0225(19) 0.0316(19)
C77 0.051(2) 0.0412(18) 0.0452(19) 0.0195(15) 0.0032(16) 0.0180(16)
C78 0.070(3) 0.062(2) 0.061(2) 0.024(2) 0.008(2) 0.040(2)
C79 0.142(5) 0.133(4) 0.136(5) 0.112(4) 0.094(4) 0.096(4)
Al2 0.029(2) 0.0248(12) 0.029(3) 0.0079(16) 0.0142(18) 0.0097(15)
O80 0.045(2) 0.042(2) 0.034(2) 0.0186(18) 0.013(2) 0.0153(17)
O85 0.029(3) 0.045(3) 0.066(4) 0.014(2) 0.020(3) 0.015(2)
C81 0.060(6) 0.039(4) 0.034(4) 0.021(3) 0.007(5) 0.004(4)
C82 0.065(6) 0.039(4) 0.036(5) 0.015(3) 0.026(4) 0.012(3)
C83 0.033(6) 0.033(4) 0.037(7) 0.001(4) 0.016(6) 0.002(5)
C84 0.034(3) 0.029(3) 0.043(3) 0.002(2) 0.013(3) 0.009(2)
C86 0.031(3) 0.044(3) 0.082(5) -0.002(3) 0.013(3) 0.014(3)
Al2A 0.039(5) 0.0205(17) 0.023(4) 0.006(2) 0.015(3) 0.008(3)
O80A 0.028(4) 0.049(4) 0.039(4) 0.014(3) 0.019(3) 0.016(3)
O85A 0.048(6) 0.033(4) 0.037(5) 0.013(3) 0.014(5) 0.013(4)
C81A 0.015(5) 0.031(5) 0.040(6) 0.001(4) 0.010(4) 0.007(4)
C82A 0.026(6) 0.035(5) 0.037(6) 0.002(4) 0.015(5) 0.004(5)
C83A 0.037(10) 0.033(6) 0.022(9) 0.014(5) 0.014(7) 0.011(6)
C84A 0.035(5) 0.022(4) 0.029(4) 0.002(3) 0.006(4) 0.005(3)
C86A 0.092(8) 0.054(6) 0.040(5) 0.025(5) 0.021(5) 0.033(5)
C91 0.087(3) 0.082(3) 0.093(3) 0.045(3) 0.016(3) 0.043(3)
C92 0.073(3) 0.081(3) 0.084(3) 0.038(3) 0.015(3) 0.030(2)
C93 0.109(4) 0.083(4) 0.110(4) 0.051(3) 0.030(4) 0.036(3)
C94 0.100(4) 0.111(5) 0.130(5) 0.037(4) 0.041(4) 0.048(4)
C95 0.143(6) 0.160(6) 0.089(4) 0.049(4) 0.041(4) 0.051(5)
C96 0.090(8) 0.091(7) 0.083(8) 0.046(6) 0.024(6) 0.028(6)
C97 0.083(10) 0.104(10) 0.074(8) 0.038(7) 0.027(8) 0.050(8)
C96A 0.086(6) 0.117(7) 0.122(7) 0.070(6) 0.024(5) 0.036(5)
C97A 0.070(6) 0.108(7) 0.070(7) 0.020(6) 0.012(5) 0.041(6)

loop_
_atom_type_symbol
_atom_type_description
_atom_type_scat_dispersion_real
_atom_type_scat_dispersion_imag
_atom_type_scat_source
C C 0.0033 0.0016 'International Tables Vol C Tables 4.2.6.8 and 6.1.1.4'
H H 0.0000 0.0000 'International Tables Vol C Tables 4.2.6.8 and 6.1.1.4'
Al Al 0.0645 0.0514 'International Tables Vol C Tables 4.2.6.8 and 6.1.1.4'
N N 0.0061 0.0033 'International Tables Vol C Tables 4.2.6.8 and 6.1.1.4'
O O 0.0106 0.0060 'International Tables Vol C Tables 4.2.6.8 and 6.1.1.4'

loop_
_exptl_crystal_face_index_h
_exptl_crystal_face_index_k
_exptl_crystal_face_index_l
_exptl_crystal_face_perp_dist
0 -2 5 0.0625
0 2 -5 0.0625
-4 5 1 0.2491
4 -5 -1 0.2491
1 0 0 0.1166
-1 0 0 0.1166
1 -5 -1 0.2439
-5 4 -4 0.0414
2 -5 3 0.1832
4 -5 5 0.1015
-2 4 -5 0.0415
5 2 -3 0.1093
-5 -3 5 0.1047
5 -1 -2 0.1416
0 -3 5 0.0624
5 -3 5 0.1014

loop_
_geom_angle_atom_site_label_1
_geom_angle_atom_site_label_2
_geom_angle_atom_site_label_3
_geom_angle
_geom_angle_site_symmetry_1
_geom_angle_site_symmetry_3
_geom_angle_publ_flag
O30 Al1 N1 108.74(11) . . ?
O30 Al1 N3 111.75(11) . . ?
O30 Al1 C34 100.41(13) . . ?
N1 Al1 N3 96.89(9) . . ?
N1 Al1 C34 119.96(12) . . ?
N3 Al1 C34 119.25(13) . . ?
C31 O30 Al1 125.9(2) . . ?
C34 O35 C36 119.3(3) . . ?
C1 N1 Al1 123.23(18) . . ?
C1 N1 C6 117.9(2) . . ?
C6 N1 Al1 118.84(16) . . ?
C3 N3 Al1 122.92(18) . . ?
C3 N3 C18 119.2(2) . . ?
C18 N3 Al1 117.77(16) . . ?
N1 C1 C2 122.7(2) . . ?
N1 C1 C4 120.3(2) . . ?
C2 C1 C4 117.0(2) . . ?
C1 C2 H2 116.3 . . ?
C3 C2 C1 127.3(2) . . ?
C3 C2 H2 116.3 . . ?
N3 C3 C2 123.2(2) . . ?
N3 C3 C5 119.8(2) . . ?
C2 C3 C5 116.9(2) . . ?
C1 C4 H4A 109.5 . . ?
C1 C4 H4B 109.5 . . ?
C1 C4 H4C 109.5 . . ?
H4A C4 H4B 109.5 . . ?
H4A C4 H4C 109.5 . . ?
H4B C4 H4C 109.5 . . ?
C3 C5 H5A 109.5 . . ?
C3 C5 H5B 109.5 . . ?
C3 C5 H5C 109.5 . . ?
H5A C5 H5B 109.5 . . ?
H5A C5 H5C 109.5 . . ?
H5B C5 H5C 109.5 . . ?
C7 C6 N1 119.9(3) . . ?
C7 C6 C11 121.6(3) . . ?
C11 C6 N1 118.5(2) . . ?
C6 C7 C8 117.6(3) . . ?
C6 C7 C12 122.7(3) . . ?
C8 C7 C12 119.7(3) . . ?
C7 C8 H8 119.3 . . ?
C9 C8 C7 121.5(3) . . ?
C9 C8 H8 119.3 . . ?
C8 C9 H9 120.0 . . ?
C8 C9 C10 120.0(3) . . ?
C10 C9 H9 120.0 . . ?
C9 C10 H10 119.3 . . ?
C9 C10 C11 121.4(3) . . ?
C11 C10 H10 119.3 . . ?
C6 C11 C15 122.5(2) . . ?
C10 C11 C6 117.7(3) . . ?
C10 C11 C15 119.8(3) . . ?
C7 C12 H12 107.9 . . ?
C7 C12 C13 110.2(3) . . ?
C7 C12 C14 113.1(3) . . ?
C13 C12 H12 107.9 . . ?
C13 C12 C14 109.6(3) . . ?
C14 C12 H12 107.9 . . ?
C12 C13 H13A 109.5 . . ?
C12 C13 H13B 109.5 . . ?
C12 C13 H13C 109.5 . . ?
H13A C13 H13B 109.5 . . ?
H13A C13 H13C 109.5 . . ?
H13B C13 H13C 109.5 . . ?
C12 C14 H14A 109.5 . . ?
C12 C14 H14B 109.5 . . ?
C12 C14 H14C 109.5 . . ?
H14A C14 H14B 109.5 . . ?
H14A C14 H14C 109.5 . . ?
H14B C14 H14C 109.5 . . ?
C11 C15 H15 106.9 . . ?
C11 C15 C16 112.0(3) . . ?
C11 C15 C17 112.9(3) . . ?
C16 C15 H15 106.9 . . ?
C17 C15 H15 106.9 . . ?
C17 C15 C16 110.7(3) . . ?
C15 C16 H16A 109.5 . . ?
C15 C16 H16B 109.5 . . ?
C15 C16 H16C 109.5 . . ?
H16A C16 H16B 109.5 . . ?
H16A C16 H16C 109.5 . . ?
H16B C16 H16C 109.5 . . ?
C15 C17 H17A 109.5 . . ?
C15 C17 H17B 109.5 . . ?
C15 C17 H17C 109.5 . . ?
H17A C17 H17B 109.5 . . ?
H17A C17 H17C 109.5 . . ?
H17B C17 H17C 109.5 . . ?
C19 C18 N3 117.9(2) . . ?
C23 C18 N3 120.1(3) . . ?
C23 C18 C19 122.0(3) . . ?
C18 C19 C24 122.7(3) . . ?
C20 C19 C18 117.7(3) . . ?
C20 C19 C24 119.6(3) . . ?
C19 C20 H20 119.1 . . ?
C21 C20 C19 121.8(3) . . ?
C21 C20 H20 119.1 . . ?
C20 C21 H21 120.2 . . ?
C22 C21 C20 119.5(3) . . ?
C22 C21 H21 120.2 . . ?
C21 C22 H22 119.0 . . ?
C21 C22 C23 122.0(3) . . ?
C23 C22 H22 119.0 . . ?
C18 C23 C22 117.1(3) . . ?
C18 C23 C27 123.1(3) . . ?
C22 C23 C27 119.8(3) . . ?
C19 C24 H24 107.9 . . ?
C19 C24 C25 111.5(3) . . ?
C19 C24 C26 111.7(3) . . ?
C25 C24 H24 107.9 . . ?
C25 C24 C26 109.8(3) . . ?
C26 C24 H24 107.9 . . ?
C24 C25 H25A 109.5 . . ?
C24 C25 H25B 109.5 . . ?
C24 C25 H25C 109.5 . . ?
H25A C25 H25B 109.5 . . ?
H25A C25 H25C 109.5 . . ?
H25B C25 H25C 109.5 . . ?
C24 C26 H26A 109.5 . . ?
C24 C26 H26B 109.5 . . ?
C24 C26 H26C 109.5 . . ?
H26A C26 H26B 109.5 . . ?
H26A C26 H26C 109.5 . . ?
H26B C26 H26C 109.5 . . ?
C23 C27 H27 108.0 . . ?
C23 C27 C28 111.5(3) . . ?
C23 C27 C29 111.2(3) . . ?
C28 C27 H27 108.0 . . ?
C29 C27 H27 108.0 . . ?
C29 C27 C28 110.1(3) . . ?
C27 C28 H28A 109.5 . . ?
C27 C28 H28B 109.5 . . ?
C27 C28 H28C 109.5 . . ?
H28A C28 H28B 109.5 . . ?
H28A C28 H28C 109.5 . . ?
H28B C28 H28C 109.5 . . ?
C27 C29 H29A 109.5 . . ?
C27 C29 H29B 109.5 . . ?
C27 C29 H29C 109.5 . . ?
H29A C29 H29B 109.5 . . ?
H29A C29 H29C 109.5 . . ?
H29B C29 H29C 109.5 . . ?
O30 C31 H31 117.9 . . ?
O30 C31 C32 124.2(3) . . ?
C32 C31 H31 117.9 . . ?
C31 C32 H32 117.2 . . ?
C31 C32 C33 125.6(3) . . ?
C33 C32 H32 117.2 . . ?
C32 C33 H33 117.3 . . ?
C34 C33 C32 125.5(3) . . ?
C34 C33 H33 117.3 . . ?
O35 C34 Al1 119.0(2) . . ?
C33 C34 Al1 118.2(3) . . ?
C33 C34 O35 122.8(3) . . ?
O35 C36 H36A 109.5 . . ?
O35 C36 H36B 109.5 . . ?
O35 C36 H36C 109.5 . . ?
H36A C36 H36B 109.5 . . ?
H36A C36 H36C 109.5 . . ?
H36B C36 H36C 109.5 . . ?
C51 N51 C56 118.4(2) . . ?
C51 N51 Al2 120.4(3) . . ?
C51 N51 Al2A 124.1(5) . . ?
C56 N51 Al2 120.7(3) . . ?
C56 N51 Al2A 117.2(5) . . ?
C53 N53 C68 119.0(2) . . ?
C53 N53 Al2 119.2(3) . . ?
C53 N53 Al2A 124.4(5) . . ?
C68 N53 Al2 121.5(3) . . ?
C68 N53 Al2A 116.3(5) . . ?
N51 C51 C52 122.7(2) . . ?
N51 C51 C54 120.9(2) . . ?
C52 C51 C54 116.4(2) . . ?
C51 C52 H52 116.1 . . ?
C53 C52 C51 127.8(2) . . ?
C53 C52 H52 116.1 . . ?
N53 C53 C52 123.4(2) . . ?
N53 C53 C55 119.8(2) . . ?
C52 C53 C55 116.8(2) . . ?
C51 C54 H54A 109.5 . . ?
C51 C54 H54B 109.5 . . ?
C51 C54 H54C 109.5 . . ?
H54A C54 H54B 109.5 . . ?
H54A C54 H54C 109.5 . . ?
H54B C54 H54C 109.5 . . ?
C53 C55 H55A 109.5 . . ?
C53 C55 H55B 109.5 . . ?
C53 C55 H55C 109.5 . . ?
H55A C55 H55B 109.5 . . ?
H55A C55 H55C 109.5 . . ?
H55B C55 H55C 109.5 . . ?
C57 C56 N51 118.1(2) . . ?
C61 C56 N51 120.0(3) . . ?
C61 C56 C57 121.9(2) . . ?
C56 C57 C62 121.9(2) . . ?
C58 C57 C56 117.8(3) . . ?
C58 C57 C62 120.3(3) . . ?
C57 C58 H58 119.4 . . ?
C59 C58 C57 121.2(3) . . ?
C59 C58 H58 119.4 . . ?
C58 C59 H59 119.9 . . ?
C60 C59 C58 120.1(3) . . ?
C60 C59 H59 119.9 . . ?
C59 C60 H60 119.3 . . ?
C59 C60 C61 121.4(3) . . ?
C61 C60 H60 119.3 . . ?
C56 C61 C65 123.0(2) . . ?
C60 C61 C56 117.5(3) . . ?
C60 C61 C65 119.5(3) . . ?
C57 C62 H62 107.1 . . ?
C57 C62 C63 111.8(3) . . ?
C63 C62 H62 107.1 . . ?
C64 C62 C57 112.9(2) . . ?
C64 C62 H62 107.1 . . ?
C64 C62 C63 110.4(3) . . ?
C62 C63 H63A 109.5 . . ?
C62 C63 H63B 109.5 . . ?
C62 C63 H63C 109.5 . . ?
H63A C63 H63B 109.5 . . ?
H63A C63 H63C 109.5 . . ?
H63B C63 H63C 109.5 . . ?
C62 C64 H64A 109.5 . . ?
C62 C64 H64B 109.5 . . ?
C62 C64 H64C 109.5 . . ?
H64A C64 H64B 109.5 . . ?
H64A C64 H64C 109.5 . . ?
H64B C64 H64C 109.5 . . ?
C61 C65 H65 107.7 . . ?
C61 C65 C66 110.2(2) . . ?
C61 C65 C67 113.1(3) . . ?
C66 C65 H65 107.7 . . ?
C67 C65 H65 107.7 . . ?
C67 C65 C66 110.2(3) . . ?
C65 C66 H66A 109.5 . . ?
C65 C66 H66B 109.5 . . ?
C65 C66 H66C 109.5 . . ?
H66A C66 H66B 109.5 . . ?
H66A C66 H66C 109.5 . . ?
H66B C66 H66C 109.5 . . ?
C65 C67 H67A 109.5 . . ?
C65 C67 H67B 109.5 . . ?
C65 C67 H67C 109.5 . . ?
H67A C67 H67B 109.5 . . ?
H67A C67 H67C 109.5 . . ?
H67B C67 H67C 109.5 . . ?
C69 C68 N53 119.6(3) . . ?
C73 C68 N53 118.8(2) . . ?
C73 C68 C69 121.6(3) . . ?
C68 C69 C74 123.2(3) . . ?
C70 C69 C68 117.4(3) . . ?
C70 C69 C74 119.3(3) . . ?
C69 C70 H70 119.1 . . ?
C71 C70 C69 121.8(3) . . ?
C71 C70 H70 119.1 . . ?
C70 C71 H71 120.1 . . ?
C70 C71 C72 119.7(3) . . ?
C72 C71 H71 120.1 . . ?
C71 C72 H72 119.3 . . ?
C71 C72 C73 121.5(3) . . ?
C73 C72 H72 119.3 . . ?
C68 C73 C77 122.6(3) . . ?
C72 C73 C68 117.9(3) . . ?
C72 C73 C77 119.4(3) . . ?
C69 C74 H74 108.3 . . ?
C69 C74 C75 111.3(3) . . ?
C69 C74 C76 111.2(3) . . ?
C75 C74 H74 108.3 . . ?
C76 C74 H74 108.3 . . ?
C76 C74 C75 109.2(3) . . ?
C74 C75 H75A 109.5 . . ?
C74 C75 H75B 109.5 . . ?
C74 C75 H75C 109.5 . . ?
H75A C75 H75B 109.5 . . ?
H75A C75 H75C 109.5 . . ?
H75B C75 H75C 109.5 . . ?
C74 C76 H76A 109.5 . . ?
C74 C76 H76B 109.5 . . ?
C74 C76 H76C 109.5 . . ?
H76A C76 H76B 109.5 . . ?
H76A C76 H76C 109.5 . . ?
H76B C76 H76C 109.5 . . ?
C73 C77 H77 107.9 . . ?
C73 C77 C78 112.2(3) . . ?
C73 C77 C79 110.5(3) . . ?
C78 C77 H77 107.9 . . ?
C78 C77 C79 110.2(3) . . ?
C79 C77 H77 107.9 . . ?
C77 C78 H78A 109.5 . . ?
C77 C78 H78B 109.5 . . ?
C77 C78 H78C 109.5 . . ?
H78A C78 H78B 109.5 . . ?
H78A C78 H78C 109.5 . . ?
H78B C78 H78C 109.5 . . ?
C77 C79 H79A 109.5 . . ?
C77 C79 H79B 109.5 . . ?
C77 C79 H79C 109.5 . . ?
H79A C79 H79B 109.5 . . ?
H79A C79 H79C 109.5 . . ?
H79B C79 H79C 109.5 . . ?
N51 Al2 N53 96.7(5) . . ?
N51 Al2 C84 117.3(5) . . ?
N53 Al2 C84 120.2(4) . . ?
O80 Al2 N51 111.4(4) . . ?
O80 Al2 N53 109.6(5) . . ?
O80 Al2 C84 101.8(5) . . ?
C81 O80 Al2 125.0(6) . . ?
C84 O85 C86 118.3(6) . . ?
O80 C81 H81 118.0 . . ?
O80 C81 C82 124.1(8) . . ?
C82 C81 H81 118.0 . . ?
C81 C82 H82 116.4 . . ?
C81 C82 C83 127.2(8) . . ?
C83 C82 H82 116.4 . . ?
C82 C83 H83 118.3 . . ?
C84 C83 C82 123.4(9) . . ?
C84 C83 H83 118.3 . . ?
O85 C84 Al2 118.4(5) . . ?
C83 C84 Al2 118.4(6) . . ?
C83 C84 O85 123.2(6) . . ?
O85 C86 H86A 109.5 . . ?
O85 C86 H86B 109.5 . . ?
O85 C86 H86C 109.5 . . ?
H86A C86 H86B 109.5 . . ?
H86A C86 H86C 109.5 . . ?
H86B C86 H86C 109.5 . . ?
N51 Al2A C84A 116.2(7) . . ?
N53 Al2A N51 96.0(7) . . ?
N53 Al2A C84A 119.7(7) . . ?
O80A Al2A N51 112.8(7) . . ?
O80A Al2A N53 111.6(7) . . ?
O80A Al2A C84A 101.2(8) . . ?
C81A O80A Al2A 126.0(8) . . ?
C84A O85A C86A 118.7(9) . . ?
O80A C81A H81A 118.4 . . ?
O80A C81A C82A 123.2(10) . . ?
C82A C81A H81A 118.4 . . ?
C81A C82A H82A 115.9 . . ?
C81A C82A C83A 128.1(10) . . ?
C83A C82A H82A 115.9 . . ?
C82A C83A H83A 118.6 . . ?
C84A C83A C82A 122.8(11) . . ?
C84A C83A H83A 118.6 . . ?
O85A C84A Al2A 118.9(7) . . ?
C83A C84A Al2A 118.6(8) . . ?
C83A C84A O85A 122.5(8) . . ?
O85A C86A H86D 109.5 . . ?
O85A C86A H86E 109.5 . . ?
O85A C86A H86F 109.5 . . ?
H86D C86A H86E 109.5 . . ?
H86D C86A H86F 109.5 . . ?
H86E C86A H86F 109.5 . . ?
H91A C91 H91B 109.5 . . ?
H91A C91 H91C 109.5 . . ?
H91B C91 H91C 109.5 . . ?
C92 C91 H91A 109.5 . . ?
C92 C91 H91B 109.5 . . ?
C92 C91 H91C 109.5 . . ?
C91 C92 H92A 108.9 . . ?
C91 C92 H92B 108.9 . . ?
C91 C92 C93 113.5(4) . . ?
H92A C92 H92B 107.7 . . ?
C93 C92 H92A 108.9 . . ?
C93 C92 H92B 108.9 . . ?
C92 C93 H93A 108.7 . . ?
C92 C93 H93B 108.7 . . ?
H93A C93 H93B 107.6 . . ?
C94 C93 C92 114.4(4) . . ?
C94 C93 H93A 108.7 . . ?
C94 C93 H93B 108.7 . . ?
C93 C94 H94A 108.2 . . ?
C93 C94 H94B 108.2 . . ?
H94A C94 H94B 107.3 . . ?
C95 C94 C93 116.4(5) . . ?
C95 C94 H94A 108.2 . . ?
C95 C94 H94B 108.2 . . ?
C94 C95 H95A 111.8 . . ?
C94 C95 H95B 111.8 . . ?
C94 C95 H95C 103.3 . . ?
C94 C95 H95D 103.3 . . ?
C94 C95 C96 99.6(6) . . ?
H95A C95 H95B 109.6 . . ?
H95C C95 H95D 105.2 . . ?
C96 C95 H95A 111.8 . . ?
C96 C95 H95B 111.8 . . ?
C96A C95 C94 135.6(7) . . ?
C96A C95 H95C 103.3 . . ?
C96A C95 H95D 103.3 . . ?
C95 C96 H96A 108.8 . . ?
C95 C96 H96B 108.8 . . ?
H96A C96 H96B 107.7 . . ?
C97 C96 C95 113.9(10) . . ?
C97 C96 H96A 108.8 . . ?
C97 C96 H96B 108.8 . . ?
C96 C97 H97A 109.5 . . ?
C96 C97 H97B 109.5 . . ?
C96 C97 H97C 109.5 . . ?
H97A C97 H97B 109.5 . . ?
H97A C97 H97C 109.5 . . ?
H97B C97 H97C 109.5 . . ?
C95 C96A H96C 109.4 . . ?
C95 C96A H96D 109.4 . . ?
C95 C96A C97A 111.1(8) . . ?
H96C C96A H96D 108.0 . . ?
C97A C96A H96C 109.4 . . ?
C97A C96A H96D 109.4 . . ?
C96A C97A H97D 109.5 . . ?
C96A C97A H97E 109.5 . . ?
C96A C97A H97F 109.5 . . ?
H97D C97A H97E 109.5 . . ?
H97D C97A H97F 109.5 . . ?
H97E C97A H97F 109.5 . . ?

loop_
_geom_bond_atom_site_label_1
_geom_bond_atom_site_label_2
_geom_bond_distance
_geom_bond_site_symmetry_2
_geom_bond_publ_flag
Al1 O30 1.781(2) . ?
Al1 N1 1.883(2) . ?
Al1 N3 1.886(2) . ?
Al1 C34 1.934(3) . ?
O30 C31 1.301(4) . ?
O35 C34 1.378(4) . ?
O35 C36 1.424(4) . ?
N1 C1 1.336(3) . ?
N1 C6 1.461(3) . ?
N3 C3 1.340(3) . ?
N3 C18 1.451(3) . ?
C1 C2 1.397(4) . ?
C1 C4 1.512(4) . ?
C2 H2 0.9500 . ?
C2 C3 1.390(4) . ?
C3 C5 1.507(4) . ?
C4 H4A 0.9800 . ?
C4 H4B 0.9800 . ?
C4 H4C 0.9800 . ?
C5 H5A 0.9800 . ?
C5 H5B 0.9800 . ?
C5 H5C 0.9800 . ?
C6 C7 1.397(4) . ?
C6 C11 1.400(4) . ?
C7 C8 1.400(4) . ?
C7 C12 1.516(4) . ?
C8 H8 0.9500 . ?
C8 C9 1.368(5) . ?
C9 H9 0.9500 . ?
C9 C10 1.372(5) . ?
C10 H10 0.9500 . ?
C10 C11 1.396(4) . ?
C11 C15 1.513(4) . ?
C12 H12 1.0000 . ?
C12 C13 1.531(4) . ?
C12 C14 1.540(4) . ?
C13 H13A 0.9800 . ?
C13 H13B 0.9800 . ?
C13 H13C 0.9800 . ?
C14 H14A 0.9800 . ?
C14 H14B 0.9800 . ?
C14 H14C 0.9800 . ?
C15 H15 1.0000 . ?
C15 C16 1.523(5) . ?
C15 C17 1.518(5) . ?
C16 H16A 0.9800 . ?
C16 H16B 0.9800 . ?
C16 H16C 0.9800 . ?
C17 H17A 0.9800 . ?
C17 H17B 0.9800 . ?
C17 H17C 0.9800 . ?
C18 C19 1.402(4) . ?
C18 C23 1.398(4) . ?
C19 C20 1.390(4) . ?
C19 C24 1.512(4) . ?
C20 H20 0.9500 . ?
C20 C21 1.374(5) . ?
C21 H21 0.9500 . ?
C21 C22 1.368(5) . ?
C22 H22 0.9500 . ?
C22 C23 1.405(4) . ?
C23 C27 1.515(4) . ?
C24 H24 1.0000 . ?
C24 C25 1.524(5) . ?
C24 C26 1.528(4) . ?
C25 H25A 0.9800 . ?
C25 H25B 0.9800 . ?
C25 H25C 0.9800 . ?
C26 H26A 0.9800 . ?
C26 H26B 0.9800 . ?
C26 H26C 0.9800 . ?
C27 H27 1.0000 . ?
C27 C28 1.539(5) . ?
C27 C29 1.535(4) . ?
C28 H28A 0.9800 . ?
C28 H28B 0.9800 . ?
C28 H28C 0.9800 . ?
C29 H29A 0.9800 . ?
C29 H29B 0.9800 . ?
C29 H29C 0.9800 . ?
C31 H31 0.9500 . ?
C31 C32 1.386(5) . ?
C32 H32 0.9500 . ?
C32 C33 1.427(5) . ?
C33 H33 0.9500 . ?
C33 C34 1.349(4) . ?
C36 H36A 0.9800 . ?
C36 H36B 0.9800 . ?
C36 H36C 0.9800 . ?
N51 C51 1.331(3) . ?
N51 C56 1.459(3) . ?
N51 Al2 1.884(11) . ?
N51 Al2A 1.927(16) . ?
N53 C53 1.342(3) . ?
N53 C68 1.454(3) . ?
N53 Al2 1.909(10) . ?
N53 Al2A 1.885(16) . ?
C51 C52 1.396(4) . ?
C51 C54 1.513(4) . ?
C52 H52 0.9500 . ?
C52 C53 1.386(4) . ?
C53 C55 1.509(4) . ?
C54 H54A 0.9800 . ?
C54 H54B 0.9800 . ?
C54 H54C 0.9800 . ?
C55 H55A 0.9800 . ?
C55 H55B 0.9800 . ?
C55 H55C 0.9800 . ?
C56 C57 1.399(4) . ?
C56 C61 1.398(4) . ?
C57 C58 1.394(4) . ?
C57 C62 1.524(4) . ?
C58 H58 0.9500 . ?
C58 C59 1.373(4) . ?
C59 H59 0.9500 . ?
C59 C60 1.372(4) . ?
C60 H60 0.9500 . ?
C60 C61 1.395(4) . ?
C61 C65 1.511(4) . ?
C62 H62 1.0000 . ?
C62 C63 1.525(4) . ?
C62 C64 1.521(4) . ?
C63 H63A 0.9800 . ?
C63 H63B 0.9800 . ?
C63 H63C 0.9800 . ?
C64 H64A 0.9800 . ?
C64 H64B 0.9800 . ?
C64 H64C 0.9800 . ?
C65 H65 1.0000 . ?
C65 C66 1.532(4) . ?
C65 C67 1.532(4) . ?
C66 H66A 0.9800 . ?
C66 H66B 0.9800 . ?
C66 H66C 0.9800 . ?
C67 H67A 0.9800 . ?
C67 H67B 0.9800 . ?
C67 H67C 0.9800 . ?
C68 C69 1.406(4) . ?
C68 C73 1.400(4) . ?
C69 C70 1.395(4) . ?
C69 C74 1.513(4) . ?
C70 H70 0.9500 . ?
C70 C71 1.367(4) . ?
C71 H71 0.9500 . ?
C71 C72 1.380(4) . ?
C72 H72 0.9500 . ?
C72 C73 1.387(4) . ?
C73 C77 1.519(4) . ?
C74 H74 1.0000 . ?
C74 C75 1.545(4) . ?
C74 C76 1.529(4) . ?
C75 H75A 0.9800 . ?
C75 H75B 0.9800 . ?
C75 H75C 0.9800 . ?
C76 H76A 0.9800 . ?
C76 H76B 0.9800 . ?
C76 H76C 0.9800 . ?
C77 H77 1.0000 . ?
C77 C78 1.519(5) . ?
C77 C79 1.528(5) . ?
C78 H78A 0.9800 . ?
C78 H78B 0.9800 . ?
C78 H78C 0.9800 . ?
C79 H79A 0.9800 . ?
C79 H79B 0.9800 . ?
C79 H79C 0.9800 . ?
Al2 O80 1.741(9) . ?
Al2 C84 1.924(10) . ?
O80 C81 1.340(8) . ?
O85 C84 1.378(8) . ?
O85 C86 1.441(7) . ?
C81 H81 0.9500 . ?
C81 C82 1.343(11) . ?
C82 H82 0.9500 . ?
C82 C83 1.450(10) . ?
C83 H83 0.9500 . ?
C83 C84 1.356(9) . ?
C86 H86A 0.9800 . ?
C86 H86B 0.9800 . ?
C86 H86C 0.9800 . ?
Al2A O80A 1.750(14) . ?
Al2A C84A 1.945(16) . ?
O80A C81A 1.339(10) . ?
O85A C84A 1.383(12) . ?
O85A C86A 1.433(11) . ?
C81A H81A 0.9500 . ?
C81A C82A 1.345(13) . ?
C82A H82A 0.9500 . ?
C82A C83A 1.463(13) . ?
C83A H83A 0.9500 . ?
C83A C84A 1.359(12) . ?
C86A H86D 0.9800 . ?
C86A H86E 0.9800 . ?
C86A H86F 0.9800 . ?
C91 H91A 0.9800 . ?
C91 H91B 0.9800 . ?
C91 H91C 0.9800 . ?
C91 C92 1.476(6) . ?
C92 H92A 0.9900 . ?
C92 H92B 0.9900 . ?
C92 C93 1.509(6) . ?
C93 H93A 0.9900 . ?
C93 H93B 0.9900 . ?
C93 C94 1.505(7) . ?
C94 H94A 0.9900 . ?
C94 H94B 0.9900 . ?
C94 C95 1.465(7) . ?
C95 H95A 0.9900 . ?
C95 H95B 0.9900 . ?
C95 H95C 0.9900 . ?
C95 H95D 0.9900 . ?
C95 C96 1.544(9) . ?
C95 C96A 1.439(7) . ?
C96 H96A 0.9900 . ?
C96 H96B 0.9900 . ?
C96 C97 1.511(9) . ?
C97 H97A 0.9800 . ?
C97 H97B 0.9800 . ?
C97 H97C 0.9800 . ?
C96A H96C 0.9900 . ?
C96A H96D 0.9900 . ?
C96A C97A 1.511(8) . ?
C97A H97D 0.9800 . ?
C97A H97E 0.9800 . ?
C97A H97F 0.9800 . ?

loop_
_geom_torsion_atom_site_label_1
_geom_torsion_atom_site_label_2
_geom_torsion_atom_site_label_3
_geom_torsion_atom_site_label_4
_geom_torsion
_geom_torsion_site_symmetry_1
_geom_torsion_site_symmetry_2
_geom_torsion_site_symmetry_3
_geom_torsion_site_symmetry_4
_geom_torsion_publ_flag
Al1 O30 C31 C32 4.3(4) . . . . ?
Al1 N1 C1 C2 -9.8(4) . . . . ?
Al1 N1 C1 C4 170.3(2) . . . . ?
Al1 N1 C6 C7 -90.3(3) . . . . ?
Al1 N1 C6 C11 89.6(2) . . . . ?
Al1 N3 C3 C2 5.6(4) . . . . ?
Al1 N3 C3 C5 -175.2(2) . . . . ?
Al1 N3 C18 C19 -89.4(2) . . . . ?
Al1 N3 C18 C23 88.8(3) . . . . ?
O30 Al1 N1 C1 134.6(2) . . . . ?
O30 Al1 N1 C6 -45.1(2) . . . . ?
O30 Al1 N3 C3 -130.1(2) . . . . ?
O30 Al1 N3 C18 45.3(2) . . . . ?
O30 C31 C32 C33 0.9(5) . . . . ?
N1 Al1 O30 C31 121.5(2) . . . . ?
N1 Al1 N3 C3 -16.7(2) . . . . ?
N1 Al1 N3 C18 158.7(2) . . . . ?
N1 C1 C2 C3 -8.1(5) . . . . ?
N1 C6 C7 C8 -175.8(2) . . . . ?
N1 C6 C7 C12 5.9(4) . . . . ?
N1 C6 C11 C10 175.9(2) . . . . ?
N1 C6 C11 C15 -3.9(4) . . . . ?
N3 Al1 O30 C31 -132.8(2) . . . . ?
N3 Al1 N1 C1 18.8(2) . . . . ?
N3 Al1 N1 C6 -160.9(2) . . . . ?
N3 C18 C19 C20 177.7(2) . . . . ?
N3 C18 C19 C24 -3.1(4) . . . . ?
N3 C18 C23 C22 -177.9(2) . . . . ?
N3 C18 C23 C27 2.9(4) . . . . ?
C1 N1 C6 C7 89.9(3) . . . . ?
C1 N1 C6 C11 -90.2(3) . . . . ?
C1 C2 C3 N3 10.3(5) . . . . ?
C1 C2 C3 C5 -168.9(3) . . . . ?
C3 N3 C18 C19 86.2(3) . . . . ?
C3 N3 C18 C23 -95.6(3) . . . . ?
C4 C1 C2 C3 171.9(3) . . . . ?
C6 N1 C1 C2 170.0(3) . . . . ?
C6 N1 C1 C4 -10.0(4) . . . . ?
C6 C7 C8 C9 -1.2(4) . . . . ?
C6 C7 C12 C13 115.2(3) . . . . ?
C6 C7 C12 C14 -121.7(3) . . . . ?
C6 C11 C15 C16 95.5(3) . . . . ?
C6 C11 C15 C17 -138.7(3) . . . . ?
C7 C6 C11 C10 -4.2(4) . . . . ?
C7 C6 C11 C15 176.0(2) . . . . ?
C7 C8 C9 C10 -1.9(5) . . . . ?
C8 C7 C12 C13 -63.1(3) . . . . ?
C8 C7 C12 C14 60.0(4) . . . . ?
C8 C9 C10 C11 2.0(4) . . . . ?
C9 C10 C11 C6 1.0(4) . . . . ?
C9 C10 C11 C15 -179.3(3) . . . . ?
C10 C11 C15 C16 -84.2(4) . . . . ?
C10 C11 C15 C17 41.6(4) . . . . ?
C11 C6 C7 C8 4.3(4) . . . . ?
C11 C6 C7 C12 -174.1(2) . . . . ?
C12 C7 C8 C9 177.2(3) . . . . ?
C18 N3 C3 C2 -169.8(3) . . . . ?
C18 N3 C3 C5 9.4(4) . . . . ?
C18 C19 C20 C21 0.5(4) . . . . ?
C18 C19 C24 C25 123.1(3) . . . . ?
C18 C19 C24 C26 -113.6(3) . . . . ?
C18 C23 C27 C28 113.3(3) . . . . ?
C18 C23 C27 C29 -123.4(3) . . . . ?
C19 C18 C23 C22 0.2(4) . . . . ?
C19 C18 C23 C27 -179.0(3) . . . . ?
C19 C20 C21 C22 -0.4(5) . . . . ?
C20 C19 C24 C25 -57.8(4) . . . . ?
C20 C19 C24 C26 65.5(4) . . . . ?
C20 C21 C22 C23 0.2(5) . . . . ?
C21 C22 C23 C18 -0.1(4) . . . . ?
C21 C22 C23 C27 179.1(3) . . . . ?
C22 C23 C27 C28 -65.9(4) . . . . ?
C22 C23 C27 C29 57.4(4) . . . . ?
C23 C18 C19 C20 -0.4(4) . . . . ?
C23 C18 C19 C24 178.7(3) . . . . ?
C24 C19 C20 C21 -178.7(3) . . . . ?
C31 C32 C33 C34 -4.0(6) . . . . ?
C32 C33 C34 Al1 1.5(5) . . . . ?
C32 C33 C34 O35 -178.7(3) . . . . ?
C34 Al1 O30 C31 -5.3(3) . . . . ?
C34 Al1 N1 C1 -110.8(2) . . . . ?
C34 Al1 N1 C6 69.5(2) . . . . ?
C34 Al1 N3 C3 113.4(2) . . . . ?
C34 Al1 N3 C18 -71.2(2) . . . . ?
C36 O35 C34 Al1 179.4(3) . . . . ?
C36 O35 C34 C33 -0.4(5) . . . . ?
N51 C51 C52 C53 -8.0(5) . . . . ?
N51 C56 C57 C58 177.8(2) . . . . ?
N51 C56 C57 C62 -1.5(4) . . . . ?
N51 C56 C61 C60 -177.2(2) . . . . ?
N51 C56 C61 C65 4.6(4) . . . . ?
N51 Al2 O80 C81 -127.3(7) . . . . ?
N51 Al2A O80A C81A 123.3(9) . . . . ?
N53 C68 C69 C70 -179.4(2) . . . . ?
N53 C68 C69 C74 2.0(4) . . . . ?
N53 C68 C73 C72 179.7(2) . . . . ?
N53 C68 C73 C77 -2.0(4) . . . . ?
N53 Al2 O80 C81 126.9(7) . . . . ?
N53 Al2A O80A C81A -129.9(9) . . . . ?
C51 N51 C56 C57 -92.5(3) . . . . ?
C51 N51 C56 C61 87.8(3) . . . . ?
C51 N51 Al2 N53 31.1(4) . . . . ?
C51 N51 Al2 O80 -83.0(6) . . . . ?
C51 N51 Al2 C84 160.2(4) . . . . ?
C51 C52 C53 N53 8.5(5) . . . . ?
C51 C52 C53 C55 -170.7(3) . . . . ?
C53 N53 C68 C69 -89.8(3) . . . . ?
C53 N53 C68 C73 90.8(3) . . . . ?
C53 N53 Al2A N51 -10.3(6) . . . . ?
C53 N53 Al2A O80A -127.7(7) . . . . ?
C53 N53 Al2A C84A 114.6(8) . . . . ?
C54 C51 C52 C53 171.2(3) . . . . ?
C56 N51 C51 C52 170.1(3) . . . . ?
C56 N51 C51 C54 -9.1(4) . . . . ?
C56 N51 Al2 N53 -156.2(3) . . . . ?
C56 N51 Al2 O80 89.7(5) . . . . ?
C56 N51 Al2 C84 -27.1(6) . . . . ?
C56 C57 C58 C59 0.3(4) . . . . ?
C56 C57 C62 C63 94.1(3) . . . . ?
C56 C57 C62 C64 -140.7(3) . . . . ?
C56 C61 C65 C66 113.5(3) . . . . ?
C56 C61 C65 C67 -122.7(3) . . . . ?
C57 C56 C61 C60 3.2(4) . . . . ?
C57 C56 C61 C65 -175.0(2) . . . . ?
C57 C58 C59 C60 1.3(4) . . . . ?
C58 C57 C62 C63 -85.2(3) . . . . ?
C58 C57 C62 C64 40.1(4) . . . . ?
C58 C59 C60 C61 -0.7(4) . . . . ?
C59 C60 C61 C56 -1.5(4) . . . . ?
C59 C60 C61 C65 176.8(3) . . . . ?
C60 C61 C65 C66 -64.6(3) . . . . ?
C60 C61 C65 C67 59.1(4) . . . . ?
C61 C56 C57 C58 -2.6(4) . . . . ?
C61 C56 C57 C62 178.1(2) . . . . ?
C62 C57 C58 C59 179.6(3) . . . . ?
C68 N53 C53 C52 -171.0(3) . . . . ?
C68 N53 C53 C55 8.2(4) . . . . ?
C68 N53 Al2A N51 163.9(3) . . . . ?
C68 N53 Al2A O80A 46.5(9) . . . . ?
C68 N53 Al2A C84A -71.3(7) . . . . ?
C68 C69 C70 C71 -0.1(4) . . . . ?
C68 C69 C74 C75 120.8(3) . . . . ?
C68 C69 C74 C76 -117.1(3) . . . . ?
C68 C73 C77 C78 130.8(3) . . . . ?
C68 C73 C77 C79 -105.8(4) . . . . ?
C69 C68 C73 C72 0.4(4) . . . . ?
C69 C68 C73 C77 178.6(3) . . . . ?
C69 C70 C71 C72 -0.1(4) . . . . ?
C70 C69 C74 C75 -57.7(3) . . . . ?
C70 C69 C74 C76 64.4(3) . . . . ?
C70 C71 C72 C73 0.4(4) . . . . ?
C71 C72 C73 C68 -0.5(4) . . . . ?
C71 C72 C73 C77 -178.8(3) . . . . ?
C72 C73 C77 C78 -51.0(4) . . . . ?
C72 C73 C77 C79 72.4(4) . . . . ?
C73 C68 C69 C70 -0.1(4) . . . . ?
C73 C68 C69 C74 -178.6(2) . . . . ?
C74 C69 C70 C71 178.5(3) . . . . ?
Al2 N51 C51 C52 -17.0(4) . . . . ?
Al2 N51 C51 C54 163.8(3) . . . . ?
Al2 N51 C56 C57 94.6(3) . . . . ?
Al2 N51 C56 C61 -85.0(4) . . . . ?
Al2 N53 C53 C52 15.6(4) . . . . ?
Al2 N53 C53 C55 -165.2(3) . . . . ?
Al2 N53 C68 C69 83.5(4) . . . . ?
Al2 N53 C68 C73 -95.9(3) . . . . ?
Al2 O80 C81 C82 1.0(13) . . . . ?
O80 C81 C82 C83 0.3(16) . . . . ?
C81 C82 C83 C84 -0.8(17) . . . . ?
C82 C83 C84 Al2 -0.1(13) . . . . ?
C82 C83 C84 O85 -179.9(8) . . . . ?
C84 Al2 O80 C81 -1.4(9) . . . . ?
C86 O85 C84 Al2 -178.3(5) . . . . ?
C86 O85 C84 C83 1.6(9) . . . . ?
Al2A N51 C51 C52 -3.8(5) . . . . ?
Al2A N51 C51 C54 177.1(4) . . . . ?
Al2A N51 C56 C57 81.8(4) . . . . ?
Al2A N51 C56 C61 -97.9(4) . . . . ?
Al2A N53 C53 C52 3.0(6) . . . . ?
Al2A N53 C53 C55 -177.8(5) . . . . ?
Al2A N53 C68 C69 95.8(5) . . . . ?
Al2A N53 C68 C73 -83.6(5) . . . . ?
Al2A O80A C81A C82A 0.9(15) . . . . ?
O80A C81A C82A C83A -1(2) . . . . ?
C81A C82A C83A C84A 3(3) . . . . ?
C82A C83A C84A Al2A -4(2) . . . . ?
C82A C83A C84A O85A 178.6(12) . . . . ?
C84A Al2A O80A C81A -1.5(12) . . . . ?
C86A O85A C84A Al2A 177.4(8) . . . . ?
C86A O85A C84A C83A -5.0(14) . . . . ?
C91 C92 C93 C94 -177.5(5) . . . . ?
C92 C93 C94 C95 -171.2(5) . . . . ?
C93 C94 C95 C96 99.5(8) . . . . ?
C93 C94 C95 C96A 68.0(11) . . . . ?
C94 C95 C96 C97 174.8(11) . . . . ?
C94 C95 C96A C97A 65.9(13) . . . . ?

loop_
_exptl_oxdiff_crystal_face_indexfrac_h
_exptl_oxdiff_crystal_face_indexfrac_k
_exptl_oxdiff_crystal_face_indexfrac_l
_exptl_oxdiff_crystal_face_x
_exptl_oxdiff_crystal_face_y
_exptl_oxdiff_crystal_face_z
-0.0096 -1.9993 4.9894 -0.0429 0.1944 0.0246
0.0096 1.9993 -4.9894 0.0429 -0.1944 -0.0246
-3.9997 5.0019 0.9966 0.0097 -0.0159 0.2612
3.9997 -5.0019 -0.9966 -0.0097 0.0159 -0.2612
0.9989 -0.0011 0.0018 -0.0519 -0.0071 -0.0248
-0.9989 0.0011 -0.0018 0.0519 0.0071 0.0248
1.0029 -4.9988 -1.0019 0.1459 0.0372 -0.1870
-4.9878 4.0036 -3.9978 0.2096 -0.1569 0.1740
1.9935 -4.9999 2.9931 0.0037 0.1609 -0.1454
3.9872 -5.0021 4.9932 -0.1452 0.2121 -0.1618
-1.9890 4.0005 -4.9908 0.0765 -0.2110 0.0832
5.0001 1.9939 -2.9839 -0.2617 -0.1645 -0.1152
-5.0038 -2.9935 4.9794 0.2515 0.2454 0.1192
4.9991 -1.0048 -1.9888 -0.1791 -0.0856 -0.1860
-0.0092 -2.9988 4.9883 -0.0078 0.2098 -0.0045
4.9854 -3.0041 4.9972 -0.2672 0.1742 -0.1283
